data_2223506
loop_
_publ_author_name
'Peppel, Tim'
'K\"ockerling, Martin'

_publ_section_title
;
 3-(1<i>H</i>-Imidazol-1-yl)propanenitrile
;
_journal_coeditor_code OM2269
_journal_issue 10
_journal_name_full 'Acta Crystallographica Section E'
_journal_page_first o2480
_journal_paper_doi 10.1107/S1600536809035685
_journal_volume 65
_journal_year 2009
_chemical_formula_iupac 'C6 H7 N3'
_chemical_formula_moiety 'C6 H7 N3'
_chemical_formula_sum 'C6 H7 N3'
_chemical_formula_weight 121.15
_chemical_melting_point 310
_chemical_name_systematic
;
3-(1<i>H</i>-Imidazol-1-yl)propanenitrile
;
_space_group_IT_number 14
_symmetry_cell_setting monoclinic
_symmetry_space_group_name_Hall '-P 2ybc'
_symmetry_space_group_name_H-M 'P 1 21/c 1'
_atom_sites_solution_hydrogens geom
_atom_sites_solution_primary direct
_atom_sites_solution_secondary difmap
_cell_angle_alpha 90.00
_cell_angle_beta 100.9790(10)
_cell_angle_gamma 90.00
_cell_formula_units_Z 4
_cell_length_a 7.2712(3)
_cell_length_b 5.5917(2)
_cell_length_c 15.4625(5)
_cell_measurement_reflns_used 8906
_cell_measurement_temperature 173(2)
_cell_measurement_theta_max 28.32
_cell_measurement_theta_min 2.68
_cell_volume 617.17(4)
_computing_cell_refinement 'SAINT (Bruker, 2007)'
_computing_data_collection 'SMART (Bruker, 2007)'
_computing_data_reduction 'SAINT (Bruker, 2007)'
_computing_molecular_graphics 'DIAMOND (Brandenburg, 1999)'
_computing_publication_material 'ct.exe (K\"ockerling, 1996)'
_computing_structure_refinement 'SHELXL97 (Sheldrick, 2008)'
_computing_structure_solution 'SHELXS97 (Sheldrick, 2008)'
_diffrn_ambient_temperature 173(2)
_diffrn_measured_fraction_theta_full 0.995
_diffrn_measured_fraction_theta_max 0.995
_diffrn_measurement_device_type 'Bruker--Nonius X8 Apex'
_diffrn_measurement_method '\f and \w'
_diffrn_radiation_monochromator graphite
_diffrn_radiation_source 'fine-focus sealed tube'
_diffrn_radiation_type MoK\a
_diffrn_radiation_wavelength 0.71073
_diffrn_reflns_av_R_equivalents 0.0183
_diffrn_reflns_av_sigmaI/netI 0.0092
_diffrn_reflns_limit_h_max 9
_diffrn_reflns_limit_h_min -9
_diffrn_reflns_limit_k_max 7
_diffrn_reflns_limit_k_min -7
_diffrn_reflns_limit_l_max 16
_diffrn_reflns_limit_l_min -20
_diffrn_reflns_number 11604
_diffrn_reflns_theta_full 28.33
_diffrn_reflns_theta_max 28.33
_diffrn_reflns_theta_min 3.53
_exptl_absorpt_coefficient_mu 0.086
_exptl_absorpt_correction_T_max 0.9748
_exptl_absorpt_correction_T_min 0.9464
_exptl_absorpt_correction_type multi-scan
_exptl_absorpt_process_details '(SADABS; Bruker, 2007)'
_exptl_crystal_colour colourless
_exptl_crystal_density_diffrn 1.304
_exptl_crystal_density_method 'not measured'
_exptl_crystal_description block
_exptl_crystal_F_000 256
_exptl_crystal_size_max 0.45
_exptl_crystal_size_mid 0.40
_exptl_crystal_size_min 0.30
_refine_diff_density_max 0.268
_refine_diff_density_min -0.157
_refine_ls_extinction_coef 0.064(15)
_refine_ls_extinction_expression Fc^*^=kFc[1+0.001xFc^2^\l^3^/sin(2\q)]^-1/4^
_refine_ls_extinction_method 'SHELXL97 (Sheldrick, 2008)'
_refine_ls_goodness_of_fit_ref 1.044
_refine_ls_hydrogen_treatment refall
_refine_ls_matrix_type full
_refine_ls_number_parameters 111
_refine_ls_number_reflns 1542
_refine_ls_number_restraints 0
_refine_ls_restrained_S_all 1.044
_refine_ls_R_factor_all 0.0335
_refine_ls_R_factor_gt 0.0318
_refine_ls_shift/su_max 0.000
_refine_ls_shift/su_mean 0.000
_refine_ls_structure_factor_coef Fsqd
_refine_ls_weighting_details 'calc w=1/[\s^2^(Fo^2^)+(0.0486P)^2^+0.1206P] where P=(Fo^2^+2Fc^2^)/3'
_refine_ls_weighting_scheme calc
_refine_ls_wR_factor_gt 0.0850
_refine_ls_wR_factor_ref 0.0863
_reflns_number_gt 1456
_reflns_number_total 1542
_reflns_threshold_expression I>2\s(I)
_cod_data_source_file om2269.cif
_cod_data_source_block I
_cod_original_sg_symbol_H-M 'P 21/c'
_cod_database_code 2223506
_cod_database_fobs_code 2223506

loop_
_symmetry_equiv_pos_as_xyz
'x, y, z'
'-x, y+1/2, -z+1/2'
'-x, -y, -z'
'x, -y-1/2, z-1/2'

loop_
_atom_site_type_symbol
_atom_site_label
_atom_site_fract_x
_atom_site_fract_y
_atom_site_fract_z
_atom_site_U_iso_or_equiv
_atom_site_adp_type
_atom_site_calc_flag
_atom_site_refinement_flags
_atom_site_occupancy
_atom_site_disorder_assembly
_atom_site_disorder_group
N N1 0.76561(9) 0.25180(10) 0.30688(4) 0.0207(2) Uani d . 1 . .
C C1 0.65410(10) 0.1964(2) 0.22892(5) 0.0254(2) Uani d . 1 . .
H H1 0.579(2) 0.053(2) 0.2217(7) 0.033(3) Uiso d . 1 . .
N N2 0.66230(10) 0.35800(10) 0.16800(4) 0.0302(2) Uani d . 1 . .
C C2 0.78660(10) 0.5266(2) 0.20919(6) 0.0281(2) Uani d . 1 . .
H H2 0.817(2) 0.670(2) 0.1771(8) 0.037(3) Uiso d . 1 . .
C C3 0.85190(10) 0.46480(10) 0.29465(5) 0.0249(2) Uani d . 1 . .
H H3 0.944(2) 0.535(2) 0.3408(8) 0.035(3) Uiso d . 1 . .
C C4 0.78760(10) 0.11150(10) 0.38757(5) 0.0239(2) Uani d . 1 . .
H H4A 0.919(2) 0.109(2) 0.4147(7) 0.030(3) Uiso d . 1 . .
H H4B 0.744(2) -0.051(2) 0.3700(7) 0.031(3) Uiso d . 1 . .
C C5 0.67080(10) 0.2069(2) 0.45232(5) 0.0254(2) Uani d . 1 . .
H H5A 0.683(2) 0.100(2) 0.5022(8) 0.037(3) Uiso d . 1 . .
H H5B 0.538(2) 0.217(2) 0.4243(7) 0.035(3) Uiso d . 1 . .
C C6 0.72980(10) 0.4436(2) 0.48692(5) 0.0244(2) Uani d . 1 . .
N N3 0.77790(10) 0.62750(10) 0.51425(5) 0.0333(2) Uani d . 1 . .

loop_
_atom_site_aniso_label
_atom_site_aniso_U_11
_atom_site_aniso_U_22
_atom_site_aniso_U_33
_atom_site_aniso_U_12
_atom_site_aniso_U_13
_atom_site_aniso_U_23
N1 0.0242(3) 0.0212(3) 0.0176(3) 0.0012(2) 0.0061(2) 0.0007(2)
C1 0.0293(4) 0.0279(4) 0.0194(4) 0.0001(3) 0.0057(3) -0.0026(3)
N2 0.0345(4) 0.0371(4) 0.0196(3) 0.0033(3) 0.0064(3) 0.0029(3)
C2 0.0290(4) 0.0307(4) 0.0271(4) 0.0027(3) 0.0113(3) 0.0075(3)
C3 0.0246(4) 0.0249(4) 0.0257(4) -0.0015(3) 0.0065(3) 0.0023(3)
C4 0.0318(4) 0.0213(4) 0.0188(3) 0.0026(3) 0.0058(3) 0.0025(3)
C5 0.0321(4) 0.0265(4) 0.0190(4) -0.0056(3) 0.0084(3) -0.0011(3)
C6 0.0265(4) 0.0288(4) 0.0186(3) 0.0011(3) 0.0060(3) -0.0002(3)
N3 0.0386(4) 0.0303(4) 0.0313(4) -0.0002(3) 0.0078(3) -0.0047(3)

loop_
_atom_type_symbol
_atom_type_description
_atom_type_scat_dispersion_real
_atom_type_scat_dispersion_imag
_atom_type_scat_source
C C 0.0033 0.0016 'International Tables Vol C Tables 4.2.6.8 and 6.1.1.4'
H H 0.0000 0.0000 'International Tables Vol C Tables 4.2.6.8 and 6.1.1.4'
N N 0.0061 0.0033 'International Tables Vol C Tables 4.2.6.8 and 6.1.1.4'

loop_
_geom_angle_atom_site_label_1
_geom_angle_atom_site_label_2
_geom_angle_atom_site_label_3
_geom_angle_site_symmetry_1
_geom_angle_site_symmetry_3
_geom_angle
_geom_angle_publ_flag
C1 N1 C3 . . 106.68(6) ?
C1 N1 C4 . . 126.06(7) ?
C3 N1 C4 . . 127.27(7) ?
N2 C1 N1 . . 112.30(7) ?
C1 N2 C2 . . 104.76(7) ?
C3 C2 N2 . . 110.64(7) ?
C2 C3 N1 . . 105.63(7) ?
N1 C4 C5 . . 112.92(6) ?
C6 C5 C4 . . 113.28(7) ?
N3 C6 C5 . . 179.24(9) ?
H1 C1 N2 . . 126.2(7) ?
H1 C1 N1 . . 121.5(7) ?
H2 C2 C3 . . 128.4(7) ?
H2 C2 N2 . . 120.9(7) ?
H3 C3 C2 . . 132.8(7) ?
H3 C3 N1 . . 121.4(7) ?
H4A C4 H4B . . 110.4(9) ?
H4A C4 N1 . . 108.5(7) ?
H4B C4 N1 . . 106.5(7) ?
H4A C4 C5 . . 110.2(7) ?
H4B C4 C5 . . 108.2(7) ?
H5A C5 H5B . . 109.0(10) ?
H5A C5 C6 . . 107.0(7) ?
H5B C5 C6 . . 107.9(7) ?
H5A C5 C4 . . 109.2(7) ?
H5B C5 C4 . . 110.7(7) ?

loop_
_geom_bond_atom_site_label_1
_geom_bond_atom_site_label_2
_geom_bond_site_symmetry_2
_geom_bond_distance
_geom_bond_publ_flag
N1 C1 . 1.3540(10) ?
N1 C3 . 1.3760(10) ?
N1 C4 . 1.4565(9) ?
C1 N2 . 1.3150(10) ?
N2 C2 . 1.3760(10) ?
C2 C3 . 1.3610(10) ?
C4 C5 . 1.5270(10) ?
C5 C6 . 1.4610(10) ?
C6 N3 . 1.1410(10) ?
C1 H1 . 0.970(10) ?
C2 H2 . 0.990(10) ?
C3 H3 . 0.970(10) ?
C4 H4A . 0.970(10) ?
C4 H4B . 0.990(10) ?
C5 H5A . 0.970(10) ?
C5 H5B . 0.980(10) ?

loop_
_geom_hbond_atom_site_label_D
_geom_hbond_atom_site_label_H
_geom_hbond_atom_site_label_A
_geom_hbond_site_symmetry_A
_geom_hbond_distance_DH
_geom_hbond_distance_HA
_geom_hbond_distance_DA
_geom_hbond_angle_DHA
C5 H5A N2 4_566 0.970(10) 2.660(10) 3.3660(10) 135.7(9)

loop_
_cod_related_entry_id
_cod_related_entry_database
_cod_related_entry_code
1 ChemSpider 484448
